data_7212201
loop_
_publ_author_name
'Shi, Shu-Yun'
'Chen, Yan'
'Xu, Jia-Ning'
'Zou, Yong-Cun'
'Cui, Xiao-Bing'
'Wang, Yan'
'Wang, Tie-Gang'
'Xu, Ji-Qing'
'Gao, Zhong-Min'

_publ_section_title
;
 Zero- and two-dimensional structures based on AsIII--VIV polyoxometalates
;
_journal_issue 6
_journal_name_full CrystEngComm
_journal_page_first 1949
_journal_paper_doi 10.1039/b921928e
_journal_volume 12
_journal_year 2010
_chemical_formula_sum 'C6 H32 As8 N4 O46 V14'
_chemical_formula_weight 2208.88
_chemical_name_systematic
;
?
;
_space_group_IT_number 161
_symmetry_cell_setting hexagonal
_symmetry_space_group_name_Hall 'R 3 -2"c'
_symmetry_space_group_name_H-M 'R 3 c :H'
_atom_sites_solution_hydrogens geom
_atom_sites_solution_primary direct
_atom_sites_solution_secondary difmap
_audit_creation_method SHELXL-97
_cell_angle_alpha 90.00
_cell_angle_beta 90.00
_cell_angle_gamma 120.00
_cell_formula_units_Z 18
_cell_length_a 36.2860(17)
_cell_length_b 36.2860(17)
_cell_length_c 21.425(3)
_cell_measurement_reflns_used 5520
_cell_measurement_temperature 273(2)
_cell_measurement_theta_max 20.7186
_cell_measurement_theta_min 2.5604
_cell_volume 24430(4)
_computing_structure_refinement 'SHELXL-97 (Sheldrick, 1997)'
_computing_structure_solution 'SHELXS-97 (Sheldrick, 1990)'
_diffrn_ambient_temperature 273(2)
_diffrn_measured_fraction_theta_full 0.994
_diffrn_measured_fraction_theta_max 0.994
_diffrn_radiation_monochromator graphite
_diffrn_radiation_source 'fine-focus sealed tube'
_diffrn_radiation_type MoK\a
_diffrn_radiation_wavelength 0.71073
_diffrn_reflns_av_R_equivalents 0.1094
_diffrn_reflns_av_sigmaI/netI 0.0795
_diffrn_reflns_limit_h_max 44
_diffrn_reflns_limit_h_min -44
_diffrn_reflns_limit_k_max 44
_diffrn_reflns_limit_k_min -44
_diffrn_reflns_limit_l_max 26
_diffrn_reflns_limit_l_min -26
_diffrn_reflns_number 68654
_diffrn_reflns_theta_full 26.10
_diffrn_reflns_theta_max 26.10
_diffrn_reflns_theta_min 2.25
_exptl_absorpt_coefficient_mu 7.237
_exptl_absorpt_correction_T_max 0.3981
_exptl_absorpt_correction_T_min 0.1733
_exptl_absorpt_correction_type multi-scan
_exptl_absorpt_process_details 'SADABS; Bruker, 2000'
_exptl_crystal_density_diffrn 2.702
_exptl_crystal_density_method 'not measured'
_exptl_crystal_F_000 18895
_exptl_crystal_size_max 0.37
_exptl_crystal_size_mid 0.21
_exptl_crystal_size_min 0.16
_refine_diff_density_max 1.893
_refine_diff_density_min -0.678
_refine_diff_density_rms 0.169
_refine_ls_abs_structure_details 'Flack H D (1983), Acta Cryst. A39, 876-881'
_refine_ls_abs_structure_Flack -0.003(14)
_refine_ls_extinction_method none
_refine_ls_goodness_of_fit_ref 1.015
_refine_ls_hydrogen_treatment constr
_refine_ls_matrix_type full
_refine_ls_number_parameters 688
_refine_ls_number_reflns 10728
_refine_ls_number_restraints 3
_refine_ls_restrained_S_all 1.015
_refine_ls_R_factor_all 0.0820
_refine_ls_R_factor_gt 0.0546
_refine_ls_shift/su_max 0.008
_refine_ls_shift/su_mean 0.000
_refine_ls_structure_factor_coef Fsqd
_refine_ls_weighting_details 'calc w=1/[\s^2^(Fo^2^)+(0.0824P)^2^+0.0000P] where P=(Fo^2^+2Fc^2^)/3'
_refine_ls_weighting_scheme calc
_refine_ls_wR_factor_gt 0.1341
_refine_ls_wR_factor_ref 0.1482
_reflns_number_gt 7925
_reflns_number_total 10728
_reflns_threshold_expression >2sigma(I)
_cod_data_source_file b921928e.txt
_cod_data_source_block aa
_cod_original_sg_symbol_H-M R3c
_cod_database_code 7212201

loop_
_symmetry_equiv_pos_as_xyz
'x, y, z'
'-y, x-y, z'
'-x+y, -x, z'
'-y, -x, z+1/2'
'x, x-y, z+1/2'
'-x+y, y, z+1/2'
'x+2/3, y+1/3, z+1/3'
'-y+2/3, x-y+1/3, z+1/3'
'-x+y+2/3, -x+1/3, z+1/3'
'-y+2/3, -x+1/3, z+5/6'
'x+2/3, x-y+1/3, z+5/6'
'-x+y+2/3, y+1/3, z+5/6'
'x+1/3, y+2/3, z+2/3'
'-y+1/3, x-y+2/3, z+2/3'
'-x+y+1/3, -x+2/3, z+2/3'
'-y+1/3, -x+2/3, z+7/6'
'x+1/3, x-y+2/3, z+7/6'
'-x+y+1/3, y+2/3, z+7/6'

loop_
_atom_site_label
_atom_site_type_symbol
_atom_site_fract_x
_atom_site_fract_y
_atom_site_fract_z
_atom_site_U_iso_or_equiv
_atom_site_adp_type
_atom_site_occupancy
_atom_site_symmetry_multiplicity
_atom_site_calc_flag
_atom_site_refinement_flags
As1 As 0.99431(4) 0.43324(4) 0.99838(6) 0.0342(3) Uani 1 1 d .
As2 As 0.91134(4) 0.38365(4) 1.08846(6) 0.0326(3) Uani 1 1 d .
As3 As 0.88291(4) 0.40642(5) 0.67095(6) 0.0365(3) Uani 1 1 d .
As4 As 0.76455(5) 0.39485(5) 0.92531(7) 0.0462(4) Uani 1 1 d .
As5 As 0.92942(5) 0.28091(4) 0.83311(6) 0.0381(3) Uani 1 1 d .
As6 As 0.84615(5) 0.22985(4) 0.92094(6) 0.0424(4) Uani 1 1 d .
As7 As 0.91838(5) 0.48934(4) 0.76146(6) 0.0389(3) Uani 1 1 d .
As8 As 0.72912(4) 0.31166(6) 0.83516(7) 0.0506(4) Uani 1 1 d .
V1 V 0.92863(7) 0.32477(7) 0.97643(10) 0.0339(5) Uani 1 1 d .
V2 V 0.98101(7) 0.38284(7) 0.86580(10) 0.0313(5) Uani 1 1 d .
V3 V 0.83747(7) 0.29508(7) 1.02080(10) 0.0368(5) Uani 1 1 d .
V4 V 0.91818(7) 0.46514(7) 0.99543(10) 0.0313(5) Uani 1 1 d .
V5 V 0.83126(7) 0.39334(7) 1.03029(10) 0.0329(5) Uani 1 1 d .
V6 V 0.97207(7) 0.47880(7) 0.88125(10) 0.0331(5) Uani 1 1 d .
V7 V 0.76725(7) 0.30612(7) 0.98216(11) 0.0396(5) Uani 1 1 d .
V8 V 0.97052(7) 0.43072(7) 0.76620(10) 0.0329(5) Uani 1 1 d .
V9 V 0.77296(7) 0.25341(7) 0.87800(11) 0.0412(6) Uani 1 1 d .
V10 V 0.91237(7) 0.33905(7) 0.72759(10) 0.0325(5) Uani 1 1 d .
V11 V 0.83215(7) 0.26235(7) 0.77343(10) 0.0398(6) Uani 1 1 d .
V12 V 0.80394(7) 0.32059(8) 0.73790(11) 0.0415(6) Uani 1 1 d .
V13 V 0.81539(7) 0.40604(8) 0.78490(11) 0.0423(6) Uani 1 1 d .
V14 V 0.86558(7) 0.46420(7) 0.89492(10) 0.0376(5) Uani 1 1 d .
O1 O 0.9887(3) 0.4382(3) 0.8529(4) 0.036(2) Uani 1 1 d .
O2 O 1.0121(3) 0.4553(3) 0.7236(5) 0.053(3) Uani 1 1 d .
O3 O 0.9513(3) 0.4706(3) 0.7928(4) 0.037(2) Uani 1 1 d .
O4 O 0.9651(3) 0.4567(3) 0.9670(4) 0.0331(19) Uani 1 1 d .
O5 O 0.8162(3) 0.3343(3) 1.0356(4) 0.043(2) Uani 1 1 d .
O6 O 0.9685(3) 0.3855(3) 0.9553(4) 0.034(2) Uani 1 1 d .
O7 O 1.0267(3) 0.3868(3) 0.8622(5) 0.051(3) Uani 1 1 d .
O8 O 0.9400(3) 0.3219(3) 0.8872(4) 0.042(2) Uani 1 1 d .
O9 O 0.8703(3) 0.2779(3) 0.9659(4) 0.039(2) Uani 1 1 d .
O10 O 0.8967(3) 0.3412(3) 1.0348(4) 0.034(2) Uani 1 1 d .
O11 O 0.8920(3) 0.4122(3) 1.0464(4) 0.0329(19) Uani 1 1 d .
O12 O 0.8590(3) 0.4448(3) 0.9803(4) 0.042(2) Uani 1 1 d .
O13 O 0.8617(4) 0.5070(3) 0.8973(5) 0.061(3) Uani 1 1 d .
O14 O 0.8722(3) 0.4565(3) 0.8038(4) 0.041(2) Uani 1 1 d .
O15 O 0.9043(3) 0.4597(3) 0.6907(4) 0.042(2) Uani 1 1 d .
O16 O 0.8410(3) 0.3837(3) 0.7260(4) 0.043(2) Uani 1 1 d .
O17 O 0.8514(3) 0.3124(3) 0.7221(4) 0.043(2) Uani 1 1 d .
O18 O 0.9308(3) 0.3305(3) 0.6650(4) 0.046(2) Uani 1 1 d .
O19 O 0.7896(3) 0.2690(3) 0.9639(4) 0.044(2) Uani 1 1 d .
O20 O 0.8912(3) 0.2373(3) 0.8801(5) 0.048(2) Uani 1 1 d .
O21 O 0.8142(3) 0.2206(3) 0.7307(5) 0.061(3) Uani 1 1 d .
O22 O 0.7851(3) 0.2716(3) 0.7923(4) 0.045(2) Uani 1 1 d .
O23 O 0.8225(3) 0.2464(3) 0.8623(4) 0.040(2) Uani 1 1 d .
O24 O 0.8945(3) 0.2888(3) 0.7833(4) 0.039(2) Uani 1 1 d .
O25 O 0.9589(3) 0.3738(3) 0.7835(4) 0.037(2) Uani 1 1 d .
O26 O 0.9196(3) 0.3973(3) 0.7139(4) 0.037(2) Uani 1 1 d .
O27 O 0.7741(3) 0.3033(4) 0.6770(5) 0.072(4) Uani 1 1 d .
O28 O 0.7893(4) 0.4215(4) 0.7452(5) 0.064(3) Uani 1 1 d .
O29 O 0.8080(3) 0.4171(3) 0.8730(4) 0.052(3) Uani 1 1 d .
O30 O 0.7271(3) 0.3525(4) 0.8787(5) 0.056(3) Uani 1 1 d .
O31 O 0.7822(3) 0.3664(3) 0.9725(4) 0.039(2) Uani 1 1 d .
O32 O 0.7259(3) 0.2810(4) 1.0246(5) 0.069(3) Uani 1 1 d .
O33 O 0.9659(3) 0.4142(3) 1.0703(4) 0.042(2) Uani 1 1 d .
O34 O 0.9533(4) 0.3072(3) 1.0169(5) 0.056(3) Uani 1 1 d .
O35 O 1.0149(3) 0.5243(3) 0.8845(5) 0.058(3) Uani 1 1 d .
O36 O 0.9252(3) 0.4857(3) 0.9098(4) 0.035(2) Uani 1 1 d .
O37 O 0.8124(3) 0.4028(3) 1.0913(4) 0.055(3) Uani 1 1 d .
O38 O 0.9390(3) 0.5058(3) 1.0422(4) 0.048(2) Uani 1 1 d .
O39 O 0.7340(4) 0.2058(3) 0.8785(6) 0.075(4) Uani 1 1 d .
O40 O 0.8234(3) 0.2651(3) 1.0813(4) 0.051(3) Uani 1 1 d .
O41 O 0.7503(3) 0.2924(3) 0.8936(4) 0.044(2) Uani 1 1 d .
O42 O 0.7769(3) 0.3438(3) 0.7934(4) 0.046(2) Uani 1 1 d .
C6 C 0.6890(10) 0.0661(11) 0.799(2) 0.34(4) Uani 1 1 d D
H6A H 0.6795 0.0851 0.8122 0.508 Uiso 1 1 calc R
H6B H 0.6980 0.0564 0.8341 0.508 Uiso 1 1 calc R
H6C H 0.6661 0.0421 0.7780 0.508 Uiso 1 1 calc R
N2 N 0.7707(7) 0.1408(6) 0.6742(12) 0.133(9) Uani 1 1 d .
H2C H 0.7673 0.1537 0.6413 0.200 Uiso 1 1 calc R
H2D H 0.7828 0.1258 0.6620 0.200 Uiso 1 1 calc R
H2E H 0.7874 0.1601 0.7021 0.200 Uiso 1 1 calc R
C4 C 0.7281(12) 0.1115(13) 0.703(2) 0.25(3) Uani 1 1 d .
H4A H 0.7152 0.1285 0.7132 0.296 Uiso 1 1 calc R
H4B H 0.7106 0.0914 0.6711 0.296 Uiso 1 1 calc R
C5 C 0.7254(9) 0.0887(9) 0.7544(16) 0.154(14) Uani 1 1 d D
H5A H 0.7475 0.1103 0.7813 0.185 Uiso 1 1 calc R
N1 N 0.7422(4) 0.0587(4) 0.7424(7) 0.071(4) Uani 1 1 d .
H1A H 0.7637 0.0706 0.7155 0.107 Uiso 1 1 calc R
H1B H 0.7216 0.0345 0.7266 0.107 Uiso 1 1 calc R
H1C H 0.7513 0.0535 0.7782 0.107 Uiso 1 1 calc R
C3 C 0.8054(12) 0.2572(8) 0.5993(14) 0.185(19) Uani 1 1 d .
H3D H 0.8014 0.2762 0.6260 0.278 Uiso 1 1 calc R
H3E H 0.8191 0.2447 0.6224 0.278 Uiso 1 1 calc R
H3F H 0.7782 0.2352 0.5846 0.278 Uiso 1 1 calc R
N4 N 0.8689(6) 0.2884(6) 0.4571(8) 0.085(5) Uani 1 1 d .
H4C H 0.8760 0.2753 0.4284 0.128 Uiso 1 1 calc R
H4D H 0.8922 0.3076 0.4769 0.128 Uiso 1 1 calc R
H4E H 0.8564 0.3013 0.4387 0.128 Uiso 1 1 calc R
C1 C 0.8319(18) 0.2808(18) 0.546(3) 0.24(2) Uiso 1 1 d D
H1D H 0.8594 0.2924 0.5676 0.286 Uiso 1 1 calc R
C2 C 0.8381(16) 0.2556(15) 0.504(2) 0.23(2) Uiso 1 1 d D
H2A H 0.8116 0.2352 0.4843 0.280 Uiso 1 1 calc R
H2B H 0.8507 0.2405 0.5242 0.280 Uiso 1 1 calc R
N3 N 0.8324(15) 0.3213(8) 0.5386(14) 0.29(3) Uani 1 1 d .
H3A H 0.8487 0.3353 0.5061 0.437 Uiso 1 1 calc R
H3B H 0.8429 0.3369 0.5730 0.437 Uiso 1 1 calc R
H3C H 0.8061 0.3162 0.5321 0.437 Uiso 1 1 calc R
O1W O 0.8712(5) 0.3704(8) 0.8782(11) 0.182(11) Uani 1 1 d .
O2W O 0.6913(7) 0.1671(7) 0.7616(10) 0.155(8) Uani 1 1 d .
O3W O 0.9613(7) 0.5769(5) 0.9347(7) 0.138(8) Uani 1 1 d .
O4W O 0.6946(6) 0.2217(6) 0.6598(10) 0.149(7) Uiso 1 1 d .

loop_
_atom_site_aniso_label
_atom_site_aniso_U_11
_atom_site_aniso_U_22
_atom_site_aniso_U_33
_atom_site_aniso_U_23
_atom_site_aniso_U_13
_atom_site_aniso_U_12
As1 0.0313(7) 0.0365(7) 0.0339(7) -0.0055(6) -0.0089(6) 0.0163(6)
As2 0.0421(8) 0.0323(7) 0.0249(6) -0.0007(5) -0.0019(5) 0.0199(6)
As3 0.0372(7) 0.0470(8) 0.0267(7) 0.0074(6) 0.0015(5) 0.0221(6)
As4 0.0387(8) 0.0668(10) 0.0463(9) 0.0036(7) 0.0077(7) 0.0363(8)
As5 0.0496(8) 0.0372(7) 0.0358(7) -0.0076(6) -0.0012(6) 0.0280(7)
As6 0.0592(10) 0.0264(7) 0.0379(8) 0.0011(6) 0.0032(7) 0.0184(7)
As7 0.0469(8) 0.0382(8) 0.0367(7) 0.0101(6) 0.0039(6) 0.0252(7)
As8 0.0262(7) 0.0706(11) 0.0467(9) -0.0020(8) -0.0003(6) 0.0179(7)
V1 0.0439(13) 0.0348(12) 0.0305(11) -0.0004(9) -0.0019(10) 0.0254(11)
V2 0.0310(11) 0.0379(12) 0.0296(11) -0.0006(9) 0.0020(9) 0.0207(10)
V3 0.0468(14) 0.0292(12) 0.0318(12) 0.0007(9) 0.0051(10) 0.0170(11)
V4 0.0337(12) 0.0272(11) 0.0307(11) -0.0002(9) -0.0004(9) 0.0135(10)
V5 0.0356(12) 0.0319(12) 0.0322(12) -0.0013(9) 0.0039(9) 0.0177(10)
V6 0.0265(11) 0.0284(11) 0.0356(11) 0.0050(9) 0.0014(9) 0.0071(9)
V7 0.0276(11) 0.0394(13) 0.0388(12) -0.0002(10) 0.0079(10) 0.0069(10)
V8 0.0275(11) 0.0359(12) 0.0355(12) 0.0038(9) 0.0048(9) 0.0160(10)
V9 0.0331(12) 0.0328(12) 0.0384(13) -0.0001(10) 0.0048(10) 0.0021(10)
V10 0.0325(12) 0.0337(12) 0.0291(11) -0.0016(9) 0.0011(9) 0.0149(10)
V11 0.0376(13) 0.0384(13) 0.0347(12) -0.0066(10) 0.0027(10) 0.0125(11)
V12 0.0295(12) 0.0502(15) 0.0376(13) 0.0001(11) 0.0007(10) 0.0145(11)
V13 0.0347(13) 0.0583(15) 0.0372(13) 0.0050(11) 0.0007(10) 0.0257(12)
V14 0.0417(13) 0.0442(13) 0.0381(12) 0.0047(10) 0.0032(10) 0.0298(11)
O1 0.027(5) 0.031(5) 0.046(5) -0.012(4) -0.009(4) 0.011(4)
O2 0.037(6) 0.074(7) 0.047(6) 0.020(5) 0.016(5) 0.027(5)
O3 0.035(5) 0.032(5) 0.031(4) 0.006(4) 0.004(4) 0.008(4)
O4 0.035(5) 0.037(5) 0.031(5) 0.002(4) 0.002(4) 0.020(4)
O5 0.046(6) 0.027(5) 0.045(5) -0.001(4) 0.006(4) 0.010(4)
O6 0.026(4) 0.035(5) 0.035(5) -0.002(4) -0.003(4) 0.010(4)
O7 0.041(5) 0.073(7) 0.051(6) 0.014(5) 0.018(5) 0.038(5)
O8 0.061(6) 0.040(5) 0.038(5) -0.003(4) 0.001(4) 0.036(5)
O9 0.042(5) 0.029(5) 0.041(5) -0.005(4) 0.003(4) 0.013(4)
O10 0.030(5) 0.034(5) 0.035(5) 0.001(4) 0.005(4) 0.014(4)
O11 0.038(5) 0.025(4) 0.032(5) -0.004(3) -0.002(4) 0.013(4)
O12 0.047(6) 0.038(5) 0.042(5) -0.004(4) -0.001(4) 0.021(5)
O13 0.075(7) 0.062(7) 0.072(8) 0.027(6) 0.017(6) 0.054(6)
O14 0.043(5) 0.057(6) 0.028(5) -0.002(4) 0.002(4) 0.028(5)
O15 0.045(6) 0.045(5) 0.037(5) 0.010(4) 0.005(4) 0.024(5)
O16 0.036(5) 0.046(6) 0.051(6) 0.010(4) 0.005(4) 0.023(5)
O17 0.045(5) 0.053(6) 0.025(5) 0.001(4) -0.003(4) 0.019(5)
O18 0.055(6) 0.048(6) 0.029(5) -0.011(4) 0.011(4) 0.020(5)
O19 0.047(6) 0.035(5) 0.044(5) 0.003(4) 0.008(4) 0.015(5)
O20 0.068(7) 0.039(5) 0.047(6) -0.007(4) 0.002(5) 0.034(5)
O21 0.054(6) 0.053(7) 0.050(6) -0.025(5) -0.002(5) 0.008(5)
O22 0.028(5) 0.050(6) 0.043(5) 0.000(4) 0.010(4) 0.010(4)
O23 0.052(6) 0.040(5) 0.033(5) 0.000(4) 0.000(4) 0.027(5)
O24 0.045(5) 0.038(5) 0.033(5) -0.004(4) 0.009(4) 0.019(5)
O25 0.038(5) 0.029(5) 0.042(5) -0.002(4) -0.014(4) 0.015(4)
O26 0.041(5) 0.035(5) 0.039(5) 0.006(4) 0.002(4) 0.022(4)
O27 0.036(6) 0.117(10) 0.047(7) -0.003(7) -0.014(5) 0.026(7)
O28 0.074(8) 0.096(9) 0.049(6) 0.000(6) -0.018(6) 0.062(7)
O29 0.031(5) 0.072(7) 0.037(5) -0.002(5) -0.007(4) 0.013(5)
O30 0.022(5) 0.078(8) 0.064(7) 0.000(6) 0.003(5) 0.023(5)
O31 0.027(5) 0.033(5) 0.057(6) -0.001(4) 0.002(4) 0.015(4)
O32 0.033(6) 0.074(8) 0.070(7) -0.008(6) 0.026(5) 0.004(5)
O33 0.034(5) 0.046(6) 0.033(5) 0.002(4) -0.007(4) 0.011(4)
O34 0.081(8) 0.055(6) 0.053(6) 0.007(5) -0.001(6) 0.051(6)
O35 0.046(6) 0.044(6) 0.050(6) -0.007(5) 0.012(5) -0.002(5)
O36 0.036(5) 0.042(5) 0.031(5) 0.008(4) 0.005(4) 0.024(4)
O37 0.067(7) 0.052(6) 0.043(6) -0.001(5) 0.018(5) 0.028(6)
O38 0.065(7) 0.039(5) 0.042(5) 0.007(4) 0.007(5) 0.028(5)
O39 0.052(7) 0.037(6) 0.099(10) 0.007(6) 0.005(6) -0.006(5)
O40 0.069(7) 0.030(5) 0.046(6) 0.019(4) 0.022(5) 0.019(5)
O41 0.034(5) 0.046(6) 0.046(6) -0.001(4) 0.009(4) 0.016(5)
O42 0.050(6) 0.050(6) 0.037(5) 0.003(4) 0.009(4) 0.025(5)
C6 0.10(3) 0.16(4) 0.67(11) -0.13(5) 0.19(5) 0.01(2)
N2 0.109(16) 0.063(12) 0.21(3) -0.009(14) 0.025(17) 0.034(12)
C4 0.23(4) 0.28(5) 0.34(6) 0.27(5) 0.16(4) 0.21(4)
C5 0.12(2) 0.093(19) 0.27(4) 0.08(2) 0.02(2) 0.063(17)
N1 0.055(9) 0.043(8) 0.098(12) 0.010(8) -0.001(8) 0.011(7)
C3 0.28(5) 0.060(15) 0.11(2) -0.004(15) -0.08(3) 0.01(2)
N4 0.109(13) 0.108(13) 0.085(11) -0.004(10) -0.001(10) 0.090(12)
N3 0.57(7) 0.10(2) 0.18(3) 0.06(2) 0.21(4) 0.15(3)
O1W 0.081(12) 0.30(3) 0.172(18) 0.14(2) 0.050(12) 0.098(16)
O2W 0.169(19) 0.22(2) 0.135(16) -0.037(15) -0.034(14) 0.137(19)
O3W 0.22(2) 0.066(9) 0.098(11) 0.014(9) 0.091(12) 0.051(12)

loop_
_atom_type_symbol
_atom_type_description
_atom_type_scat_dispersion_real
_atom_type_scat_dispersion_imag
_atom_type_scat_source
C C 0.0033 0.0016 'International Tables Vol C Tables 4.2.6.8 and 6.1.1.4'
H H 0.0000 0.0000 'International Tables Vol C Tables 4.2.6.8 and 6.1.1.4'
As As 0.0499 2.0058 'International Tables Vol C Tables 4.2.6.8 and 6.1.1.4'
N N 0.0061 0.0033 'International Tables Vol C Tables 4.2.6.8 and 6.1.1.4'
O O 0.0106 0.0060 'International Tables Vol C Tables 4.2.6.8 and 6.1.1.4'
V V 0.3005 0.5294 'International Tables Vol C Tables 4.2.6.8 and 6.1.1.4'

loop_
_geom_angle_atom_site_label_1
_geom_angle_atom_site_label_2
_geom_angle_atom_site_label_3
_geom_angle
O6 As1 O33 98.6(4)
O6 As1 O4 96.9(4)
O33 As1 O4 98.3(4)
O11 As2 O33 99.8(4)
O11 As2 O10 98.3(4)
O33 As2 O10 99.0(4)
O15 As3 O16 99.0(4)
O15 As3 O26 97.0(4)
O16 As3 O26 96.8(4)
O30 As4 O29 99.3(4)
O30 As4 O31 99.2(5)
O29 As4 O31 97.4(4)
O8 As5 O24 97.4(4)
O8 As5 O20 96.9(4)
O24 As5 O20 100.2(4)
O20 As6 O23 99.4(4)
O20 As6 O9 98.8(4)
O23 As6 O9 97.8(4)
O14 As7 O3 98.3(4)
O14 As7 O15 98.2(4)
O3 As7 O15 97.8(4)
O42 As8 O30 98.6(5)
O42 As8 O41 98.1(4)
O30 As8 O41 99.4(5)
O34 V1 O9 107.1(5)
O34 V1 O8 109.4(5)
O9 V1 O8 90.3(4)
O34 V1 O10 107.9(5)
O9 V1 O10 78.1(4)
O8 V1 O10 142.7(4)
O34 V1 O6 109.0(5)
O9 V1 O6 143.9(4)
O8 V1 O6 77.4(4)
O10 V1 O6 91.2(4)
O34 V1 V3 114.4(4)
O9 V1 V3 39.1(3)
O8 V1 V3 119.9(3)
O10 V1 V3 39.1(2)
O6 V1 V3 121.1(3)
O34 V1 V2 114.3(4)
O9 V1 V2 122.0(3)
O8 V1 V2 39.0(3)
O10 V1 V2 121.8(3)
O6 V1 V2 38.5(2)
V3 V1 V2 131.27(9)
O7 V2 O25 107.6(5)
O7 V2 O1 107.5(5)
O25 V2 O1 82.8(4)
O7 V2 O6 107.2(4)
O25 V2 O6 145.0(4)
O1 V2 O6 90.3(4)
O7 V2 O8 106.0(5)
O25 V2 O8 90.3(4)
O1 V2 O8 146.4(4)
O6 V2 O8 76.8(3)
O7 V2 V8 110.7(4)
O25 V2 V8 41.2(3)
O1 V2 V8 41.8(3)
O6 V2 V8 125.5(3)
O8 V2 V8 125.6(3)
O7 V2 V1 110.7(4)
O25 V2 V1 121.9(3)
O1 V2 V1 122.9(3)
O6 V2 V1 38.6(2)
O8 V2 V1 38.1(3)
V8 V2 V1 138.54(9)
O40 V3 O19 105.9(5)
O40 V3 O5 104.8(5)
O19 V3 O5 82.7(4)
O40 V3 O10 107.1(5)
O19 V3 O10 146.9(4)
O5 V3 O10 91.0(4)
O40 V3 O9 107.6(5)
O19 V3 O9 90.4(4)
O5 V3 O9 147.5(4)
O10 V3 O9 77.7(4)
O40 V3 V7 108.8(4)
O19 V3 V7 41.4(3)
O5 V3 V7 41.3(3)
O10 V3 V7 125.9(3)
O9 V3 V7 125.7(3)
O40 V3 V1 114.2(4)
O19 V3 V1 121.5(3)
O5 V3 V1 122.9(3)
O10 V3 V1 39.4(2)
O9 V3 V1 38.4(3)
V7 V3 V1 137.02(10)
O38 V4 O12 112.1(5)
O38 V4 O36 108.7(4)
O12 V4 O36 84.0(4)
O38 V4 O4 106.7(4)
O12 V4 O4 140.8(4)
O36 V4 O4 79.1(3)
O38 V4 O11 108.6(4)
O12 V4 O11 79.6(4)
O36 V4 O11 142.6(4)
O4 V4 O11 93.0(3)
O38 V4 V14 118.5(4)
O12 V4 V14 42.0(3)
O36 V4 V14 42.0(3)
O4 V4 V14 112.8(2)
O11 V4 V14 114.0(3)
O38 V4 V5 116.3(4)
O12 V4 V5 38.9(3)
O36 V4 V5 116.4(3)
O4 V4 V5 123.7(3)
O11 V4 V5 40.7(2)
V14 V4 V5 76.88(8)
O38 V4 V6 112.5(4)
O12 V4 V6 115.8(3)
O36 V4 V6 39.0(2)
O4 V4 V6 40.1(2)
O11 V4 V6 124.2(3)
V14 V4 V6 76.45(8)
V5 V4 V6 131.00(9)
O37 V5 O5 106.1(5)
O37 V5 O12 108.6(5)
O5 V5 O12 145.3(4)
O37 V5 O31 104.1(5)
O5 V5 O31 78.6(4)
O12 V5 O31 92.1(4)
O37 V5 O11 107.8(5)
O5 V5 O11 91.3(4)
O12 V5 O11 79.1(4)
O31 V5 O11 148.1(4)
O37 V5 V4 113.2(4)
O5 V5 V4 124.6(3)
O12 V5 V4 38.4(3)
O31 V5 V4 124.5(3)
O11 V5 V4 40.8(2)
O37 V5 V7 108.6(4)
O5 V5 V7 38.3(3)
O12 V5 V7 125.2(3)
O31 V5 V7 40.4(3)
O11 V5 V7 124.1(3)
V4 V5 V7 138.21(9)
O35 V6 O36 108.2(5)
O35 V6 O1 106.6(5)
O36 V6 O1 145.1(4)
O35 V6 O4 103.8(5)
O36 V6 O4 79.4(3)
O1 V6 O4 90.4(4)
O35 V6 O3 107.0(5)
O36 V6 O3 91.7(4)
O1 V6 O3 80.2(4)
O4 V6 O3 149.2(3)
O35 V6 V8 111.2(4)
O36 V6 V8 124.9(3)
O1 V6 V8 39.4(3)
O4 V6 V8 124.6(3)
O3 V6 V8 40.7(3)
O35 V6 V4 110.3(4)
O36 V6 V4 39.2(2)
O1 V6 V4 123.4(3)
O4 V6 V4 40.1(2)
O3 V6 V4 125.3(3)
V8 V6 V4 138.44(9)
O32 V7 O5 108.7(5)
O32 V7 O19 108.8(5)
O5 V7 O19 83.9(4)
O32 V7 O41 108.5(5)
O5 V7 O41 142.4(4)
O19 V7 O41 79.3(4)
O32 V7 O31 110.4(5)
O5 V7 O31 78.8(4)
O19 V7 O31 140.4(4)
O41 V7 O31 93.3(4)
O32 V7 V3 113.6(5)
O5 V7 V3 42.2(3)
O19 V7 V3 41.7(3)
O41 V7 V3 115.0(3)
O31 V7 V3 114.2(3)
O32 V7 V9 113.8(4)
O5 V7 V9 116.1(3)
O19 V7 V9 38.7(3)
O41 V7 V9 40.6(3)
O31 V7 V9 123.7(3)
V3 V7 V9 77.23(8)
O32 V7 V5 114.5(4)
O5 V7 V5 38.5(3)
O19 V7 V5 115.4(3)
O41 V7 V5 124.8(3)
O31 V7 V5 40.3(3)
V3 V7 V5 77.18(8)
V9 V7 V5 131.07(9)
O2 V8 O25 110.4(5)
O2 V8 O1 107.9(5)
O25 V8 O1 80.9(4)
O2 V8 O26 110.5(5)
O25 V8 O26 79.3(4)
O1 V8 O26 140.9(4)
O2 V8 O3 109.5(5)
O25 V8 O3 139.5(4)
O1 V8 O3 81.0(4)
O26 V8 O3 92.8(4)
O2 V8 V2 112.7(4)
O25 V8 V2 40.4(3)
O1 V8 V2 40.7(3)
O26 V8 V2 114.4(3)
O3 V8 V2 115.3(3)
O2 V8 V6 113.9(4)
O25 V8 V6 113.3(3)
O1 V8 V6 39.6(3)
O26 V8 V6 124.2(3)
O3 V8 V6 41.4(3)
V2 V8 V6 76.93(8)
O2 V8 V10 113.7(4)
O25 V8 V10 38.4(2)
O1 V8 V10 114.5(3)
O26 V8 V10 41.1(2)
O3 V8 V10 125.1(3)
V2 V8 V10 76.74(8)
V6 V8 V10 131.46(9)
O39 V9 O22 107.8(6)
O39 V9 O19 106.8(6)
O22 V9 O19 145.4(4)
O39 V9 O23 103.5(6)
O22 V9 O23 79.3(4)
O19 V9 O23 91.7(4)
O39 V9 O41 108.2(6)
O22 V9 O41 91.2(4)
O19 V9 O41 79.1(4)
O23 V9 O41 148.3(4)
O39 V9 V11 108.7(5)
O22 V9 V11 39.1(3)
O19 V9 V11 125.2(3)
O23 V9 V11 40.2(3)
O41 V9 V11 125.2(3)
O39 V9 V7 112.2(5)
O22 V9 V7 124.4(3)
O19 V9 V7 38.6(3)
O23 V9 V7 124.5(3)
O41 V9 V7 40.5(3)
V11 V9 V7 139.08(9)
O18 V10 O17 109.7(4)
O18 V10 O25 109.5(4)
O17 V10 O25 140.8(4)
O18 V10 O24 107.5(4)
O17 V10 O24 79.1(4)
O25 V10 O24 90.2(4)
O18 V10 O26 103.5(4)
O17 V10 O26 91.9(4)
O25 V10 O26 78.1(4)
O24 V10 O26 148.9(4)
O18 V10 V11 113.5(4)
O17 V10 V11 38.6(3)
O25 V10 V11 121.6(3)
O24 V10 V11 40.4(3)
O26 V10 V11 125.1(3)
O18 V10 V8 108.3(4)
O17 V10 V8 124.3(3)
O25 V10 V8 38.2(2)
O24 V10 V8 124.7(3)
O26 V10 V8 40.1(3)
V11 V10 V8 138.22(9)
O21 V11 O17 110.4(5)
O21 V11 O22 107.9(5)
O17 V11 O22 83.8(4)
O21 V11 O23 110.2(5)
O17 V11 O23 139.0(4)
O22 V11 O23 78.9(4)
O21 V11 O24 110.2(5)
O17 V11 O24 79.4(4)
O22 V11 O24 141.8(4)
O23 V11 O24 91.8(4)
O21 V11 V12 114.7(4)
O17 V11 V12 41.6(3)
O22 V11 V12 42.3(3)
O23 V11 V12 113.3(3)
O24 V11 V12 114.4(3)
O21 V11 V9 113.2(4)
O17 V11 V9 115.4(3)
O22 V11 V9 38.8(3)
O23 V11 V9 40.2(3)
O24 V11 V9 123.7(3)
V12 V11 V9 77.22(9)
O21 V11 V10 115.8(4)
O17 V11 V10 38.5(3)
O22 V11 V10 115.8(3)
O23 V11 V10 122.3(3)
O24 V11 V10 40.9(3)
V12 V11 V10 76.66(8)
V9 V11 V10 130.58(10)
O27 V12 O17 106.1(5)
O27 V12 O22 105.7(5)
O17 V12 O22 84.1(4)
O27 V12 O42 105.8(5)
O17 V12 O42 147.9(4)
O22 V12 O42 90.3(4)
O27 V12 O16 106.1(5)
O17 V12 O16 90.8(4)
O22 V12 O16 148.0(4)
O42 V12 O16 77.4(4)
O27 V12 V11 110.3(5)
O17 V12 V11 41.9(3)
O22 V12 V11 42.3(3)
O42 V12 V11 126.1(3)
O16 V12 V11 126.2(3)
O27 V12 V13 112.5(5)
O17 V12 V13 122.2(3)
O22 V12 V13 122.2(3)
O42 V12 V13 38.9(3)
O16 V12 V13 38.6(3)
V11 V12 V13 137.26(10)
O28 V13 O16 107.0(5)
O28 V13 O29 106.2(5)
O16 V13 O29 146.8(4)
O28 V13 O42 104.4(6)
O16 V13 O42 78.4(4)
O29 V13 O42 93.1(4)
O28 V13 O14 108.2(5)
O16 V13 O14 91.4(4)
O29 V13 O14 78.6(4)
O42 V13 O14 147.4(4)
O28 V13 V14 115.2(4)
O16 V13 V14 122.3(3)
O29 V13 V14 39.0(3)
O42 V13 V14 123.3(3)
O14 V13 V14 39.7(2)
O28 V13 V12 112.3(4)
O16 V13 V12 39.6(3)
O29 V13 V12 123.5(3)
O42 V13 V12 38.8(3)
O14 V13 V12 123.1(3)
V14 V13 V12 132.46(10)
O13 V14 O36 103.0(5)
O13 V14 O12 105.4(5)
O36 V14 O12 84.2(4)
O13 V14 O29 105.9(6)
O36 V14 O29 151.0(4)
O12 V14 O29 91.5(4)
O13 V14 O14 103.6(5)
O36 V14 O14 91.7(4)
O12 V14 O14 150.9(4)
O29 V14 O14 78.3(4)
O13 V14 V4 109.9(4)
O36 V14 V4 42.6(2)
O12 V14 V4 41.6(3)
O29 V14 V4 126.6(3)
O14 V14 V4 127.5(3)
O13 V14 V13 111.9(4)
O36 V14 V13 124.4(3)
O12 V14 V13 123.5(3)
O29 V14 V13 38.8(3)
O14 V14 V13 39.6(3)
V4 V14 V13 138.18(10)
V2 O1 V8 97.5(4)
V2 O1 V6 144.5(5)
V8 O1 V6 101.0(4)
As7 O3 V8 136.2(5)
As7 O3 V6 125.1(5)
V8 O3 V6 97.8(4)
As1 O4 V6 124.0(4)
As1 O4 V4 136.1(5)
V6 O4 V4 99.8(4)
V7 O5 V5 103.3(5)
V7 O5 V3 96.4(4)
V5 O5 V3 143.3(5)
As1 O6 V2 122.1(4)
As1 O6 V1 134.8(5)
V2 O6 V1 102.9(4)
As5 O8 V1 135.8(5)
As5 O8 V2 120.4(5)
V1 O8 V2 102.9(4)
As6 O9 V1 134.4(5)
As6 O9 V3 123.1(5)
V1 O9 V3 102.5(4)
As2 O10 V3 124.0(4)
As2 O10 V1 134.4(5)
V3 O10 V1 101.6(4)
As2 O11 V5 125.9(5)
As2 O11 V4 135.3(5)
V5 O11 V4 98.6(4)
V4 O12 V14 96.3(4)
V4 O12 V5 102.7(4)
V14 O12 V5 141.6(5)
As7 O14 V13 135.9(5)
As7 O14 V14 123.5(5)
V13 O14 V14 100.7(4)
As3 O15 As7 135.6(5)
As3 O16 V13 135.2(5)
As3 O16 V12 123.0(5)
V13 O16 V12 101.8(4)
V12 O17 V10 143.7(5)
V12 O17 V11 96.5(4)
V10 O17 V11 102.9(4)
V7 O19 V9 102.7(5)
V7 O19 V3 96.8(4)
V9 O19 V3 144.5(5)
As6 O20 As5 131.6(5)
V9 O22 V11 102.1(5)
V9 O22 V12 143.3(6)
V11 O22 V12 95.5(4)
As6 O23 V9 123.1(5)
As6 O23 V11 137.3(5)
V9 O23 V11 99.6(4)
As5 O24 V11 135.9(5)
As5 O24 V10 124.8(5)
V11 O24 V10 98.6(4)
V2 O25 V8 98.4(4)
V2 O25 V10 147.6(5)
V8 O25 V10 103.4(4)
As3 O26 V8 137.4(5)
As3 O26 V10 123.5(5)
V8 O26 V10 98.8(4)
As4 O29 V13 133.9(5)
As4 O29 V14 123.9(5)
V13 O29 V14 102.2(4)
As4 O30 As8 133.3(5)
As4 O31 V5 124.4(5)
As4 O31 V7 136.2(5)
V5 O31 V7 99.3(4)
As2 O33 As1 133.1(5)
V14 O36 V6 140.9(5)
V14 O36 V4 95.5(4)
V6 O36 V4 101.8(4)
As8 O41 V7 135.5(5)
As8 O41 V9 125.0(5)
V7 O41 V9 98.9(4)
As8 O42 V12 123.6(5)
As8 O42 V13 134.1(5)
V12 O42 V13 102.3(4)
C5 C6 H6A 109.5
C5 C6 H6B 109.5
H6A C6 H6B 109.5
C5 C6 H6C 109.5
H6A C6 H6C 109.5
H6B C6 H6C 109.5
C4 N2 H2C 109.5
C4 N2 H2D 109.5
H2C N2 H2D 109.5
C4 N2 H2E 109.5
H2C N2 H2E 109.5
H2D N2 H2E 109.5
C5 C4 N2 120(3)
C5 C4 H4A 107.3
N2 C4 H4A 107.3
C5 C4 H4B 107.3
N2 C4 H4B 107.3
H4A C4 H4B 106.9
C4 C5 C6 129(3)
C4 C5 N1 112(3)
C6 C5 N1 106(2)
C4 C5 H5A 102.2
C6 C5 H5A 102.2
N1 C5 H5A 102.2
C5 N1 H1A 109.5
C5 N1 H1B 109.5
H1A N1 H1B 109.5
C5 N1 H1C 109.5
H1A N1 H1C 109.5
H1B N1 H1C 109.5
C1 C3 H3D 109.5
C1 C3 H3E 109.5
H3D C3 H3E 109.5
C1 C3 H3F 109.5
H3D C3 H3F 109.5
H3E C3 H3F 109.5
C2 N4 H4C 109.5
C2 N4 H4D 109.5
H4C N4 H4D 109.5
C2 N4 H4E 109.5
H4C N4 H4E 109.5
H4D N4 H4E 109.5
C2 C1 C3 113(5)
C2 C1 N3 132(5)
C3 C1 N3 111(3)
C2 C1 H1D 96.9
C3 C1 H1D 96.9
N3 C1 H1D 96.9
C1 C2 N4 102(4)
C1 C2 H2A 111.3
N4 C2 H2A 111.3
C1 C2 H2B 111.3
N4 C2 H2B 111.3
H2A C2 H2B 109.2
C1 N3 H3A 109.5
C1 N3 H3B 109.5
H3A N3 H3B 109.5
C1 N3 H3C 109.5
H3A N3 H3C 109.5
H3B N3 H3C 109.5

loop_
_geom_bond_atom_site_label_1
_geom_bond_atom_site_label_2
_geom_bond_distance
As1 O6 1.762(8)
As1 O33 1.789(9)
As1 O4 1.789(8)
As2 O11 1.761(8)
As2 O33 1.762(9)
As2 O10 1.777(8)
As3 O15 1.737(9)
As3 O16 1.770(9)
As3 O26 1.780(9)
As4 O30 1.765(11)
As4 O29 1.768(9)
As4 O31 1.777(9)
As5 O8 1.770(9)
As5 O24 1.786(9)
As5 O20 1.802(10)
As6 O20 1.751(10)
As6 O23 1.786(9)
As6 O9 1.789(9)
As7 O14 1.748(9)
As7 O3 1.774(9)
As7 O15 1.780(9)
As8 O42 1.773(9)
As8 O30 1.783(11)
As8 O41 1.785(10)
V1 O34 1.590(10)
V1 O9 1.955(9)
V1 O8 1.970(9)
V1 O10 1.989(8)
V1 O6 1.991(9)
V1 V3 3.073(3)
V1 V2 3.109(3)
V2 O7 1.594(9)
V2 O25 1.896(9)
V2 O1 1.904(9)
V2 O6 1.985(8)
V2 O8 2.005(9)
V2 V8 2.895(3)
V3 O40 1.604(9)
V3 O19 1.938(10)
V3 O5 1.956(10)
V3 O10 1.977(9)
V3 O9 1.986(9)
V3 V7 2.891(3)
V4 O38 1.625(10)
V4 O12 1.917(9)
V4 O36 1.948(8)
V4 O4 1.972(8)
V4 O11 1.990(9)
V4 V14 2.867(3)
V4 V5 3.013(3)
V4 V6 3.014(3)
V5 O37 1.591(9)
V5 O5 1.930(9)
V5 O12 1.941(9)
V5 O31 1.980(9)
V5 O11 1.985(9)
V5 V7 3.020(3)
V6 O35 1.607(9)
V6 O36 1.937(8)
V6 O1 1.949(8)
V6 O4 1.969(8)
V6 O3 2.006(9)
V6 V8 3.004(3)
V7 O32 1.595(9)
V7 O5 1.921(10)
V7 O19 1.926(10)
V7 O41 1.980(10)
V7 O31 1.983(9)
V7 V9 3.013(3)
V8 O2 1.600(9)
V8 O25 1.927(8)
V8 O1 1.944(9)
V8 O26 1.975(9)
V8 O3 1.979(9)
V8 V10 3.030(3)
V9 O39 1.592(10)
V9 O22 1.926(9)
V9 O19 1.931(10)
V9 O23 1.967(9)
V9 O41 1.986(9)
V9 V11 3.007(3)
V10 O18 1.596(8)
V10 O17 1.924(9)
V10 O25 1.935(9)
V10 O24 1.997(9)
V10 O26 2.017(9)
V10 V11 3.014(3)
V11 O21 1.604(9)
V11 O17 1.930(9)
V11 O22 1.941(9)
V11 O23 1.969(9)
V11 O24 1.977(9)
V11 V12 2.873(4)
V12 O27 1.610(10)
V12 O17 1.920(10)
V12 O22 1.941(10)
V12 O42 1.978(10)
V12 O16 2.010(10)
V12 V13 3.084(4)
V13 O28 1.570(10)
V13 O16 1.965(9)
V13 O29 1.975(10)
V13 O42 1.983(10)
V13 O14 1.997(10)
V13 V14 3.080(3)
V14 O13 1.629(10)
V14 O36 1.926(9)
V14 O12 1.931(9)
V14 O29 1.983(10)
V14 O14 2.004(9)
C6 C5 1.495(19)
C6 H6A 0.9600
C6 H6B 0.9600
C6 H6C 0.9600
N2 C4 1.50(3)
N2 H2C 0.8900
N2 H2D 0.8900
N2 H2E 0.8900
C4 C5 1.35(3)
C4 H4A 0.9700
C4 H4B 0.9700
C5 N1 1.51(3)
C5 H5A 0.9800
N1 H1A 0.8900
N1 H1B 0.8900
N1 H1C 0.8900
C3 C1 1.46(5)
C3 H3D 0.9600
C3 H3E 0.9600
C3 H3F 0.9600
N4 C2 1.53(5)
N4 H4C 0.8900
N4 H4D 0.8900
N4 H4E 0.8900
C1 C2 1.383(19)
C1 N3 1.47(5)
C1 H1D 0.9800
C2 H2A 0.9700
C2 H2B 0.9700
N3 H3A 0.8900
N3 H3B 0.8900
N3 H3C 0.8900
